data_7718766
loop_
_publ_author_name
'Hou, Chuan-Bing'
'Guo, Gui-Xiong'
'Dai, Li-Xiong'
'Li, Ying-Yu'
'Wang, Lin-Lin'
'Song, Hui-Hua'
'Xin, Xiu-Lan'
'Han, Hong-Liang'
'Wang, Xue-Dong'
'Li, Xing-Ru'
'Jin, Qiong-Hua'

_publ_section_title
;
 Construction and characterization of rare earth complexes for efficient
 emission tuning by tetraethyl ethylenebisphosphonate and tridentate
 chelating nitrogen ligands.
;
_journal_issue 24
_journal_name_full 'Dalton transactions (Cambridge, England : 2003)'
_journal_page_first 9594
_journal_page_last 9604
_journal_paper_doi 10.1039/d5dt00963d
_journal_volume 54
_journal_year 2025
_chemical_formula_moiety 'C40 H46 La2 N12 O24 P2'
_chemical_formula_sum 'C40 H46 La2 N12 O24 P2'
_chemical_formula_weight 1418.65
_space_group_crystal_system triclinic
_space_group_IT_number 2
_space_group_name_Hall '-P 1'
_space_group_name_H-M_alt 'P -1'
_atom_sites_solution_hydrogens geom
_atom_sites_solution_primary dual
_audit_creation_date 2023-04-17
_audit_creation_method
;
Olex2 1.5
(compiled 2023.03.06 svn.rbb2c1857 for OlexSys, GUI svn.r6748)
;
_audit_update_record
;
2024-10-11 deposited with the CCDC.	2025-05-19 downloaded from the CCDC.
;
_cell_angle_alpha 89.976(2)
_cell_angle_beta 80.246(2)
_cell_angle_gamma 88.488(2)
_cell_formula_units_Z 1
_cell_length_a 8.0186(2)
_cell_length_b 9.6388(2)
_cell_length_c 17.5457(4)
_cell_measurement_reflns_used 12798
_cell_measurement_temperature 293
_cell_measurement_theta_max 74.0890
_cell_measurement_theta_min 5.1090
_cell_volume 1336.02(5)
_computing_cell_refinement 'CrysAlisPro 1.171.39.33c (Rigaku OD, 2017)'
_computing_data_collection 'CrysAlisPro 1.171.39.33c (Rigaku OD, 2017)'
_computing_data_reduction 'CrysAlisPro 1.171.39.33c (Rigaku OD, 2017)'
_computing_molecular_graphics 'Olex2 1.5 (Dolomanov et al., 2009)'
_computing_publication_material 'Olex2 1.5 (Dolomanov et al., 2009)'
_computing_structure_refinement 'SHELXL 2018/3 (Sheldrick, 2015)'
_computing_structure_solution 'SHELXT 2014/5 (Sheldrick, 2014)'
_diffrn_ambient_temperature 293
_diffrn_detector 'CCD plate'
_diffrn_measured_fraction_theta_full 0.995
_diffrn_measured_fraction_theta_max 0.958
_diffrn_measurement_details
;
List of Runs (angles in degrees, time in seconds):

  # Type    Start    End  Width  t~exp~   \w     \q     \k     \f   Frames
#--------------------------------------------------------------------------
  1  \w    -89.00  21.00   0.50    1.00    --    0.00 -57.00-180.00  220
  2  \w    -13.00  89.00   0.50    1.00    --    0.00  19.00 -90.00  204
  3  \w    -89.00  15.00   0.50    1.00    --    0.00 -37.00  90.00  208
  4  \w    -15.00  89.00   0.50    1.00    --    0.00  37.00  60.00  208
  5  \w    -89.00  15.00   0.50    1.00    --    0.00 -37.00  60.00  208
  6  \w     28.00 111.00   0.50    1.00    --   94.00 -61.00 -60.00  166
  7  \w     89.00 123.00   0.50    1.00    --   94.00 -82.00-150.00   68
  8  \w     12.00  38.00   0.50    1.00    --   94.00 -45.00 150.00   52
  9  \w     92.00 118.00   0.50    1.00    --   94.00 -82.00 120.00   52
 10  \w     72.00 144.00   0.50    1.00    --   94.00  61.00  90.00  144
 11  \w     49.00  80.00   0.50    1.00    --   94.00 -82.00  30.00   62
 12  \w     85.00 113.00   0.50    1.00    --   94.00 -82.00  30.00   56
 13  \w     10.00 115.00   0.50    1.00    --   94.00 -61.00 150.00  210
 14  \w     90.00 124.00   0.50    1.00    --   94.00 -82.00   0.00   68
 15  \w      7.00 123.00   0.50    1.00    --   94.00 -82.00 -60.00  232
 16  \w      5.00 109.00   0.50    1.00    --   94.00 -15.00 -30.00  208
 17  \w     26.00 109.00   0.50    1.00    --   94.00 -15.00-150.00  166
 18  \w     35.00  72.00   0.50    1.00    --   94.00 -82.00  90.00   74
 19  \w     59.00 111.00   0.50    1.00    --   94.00 -45.00 150.00  104
 20  \w     25.00 118.00   0.50    1.00    --   94.00 -82.00 150.00  186
 21  \w      5.00 130.00   0.50    1.00    --   94.00   0.00 -90.00  250
;
_diffrn_measurement_device 'four-circle diffractometer'
_diffrn_measurement_device_type 'XtaLAB AFC12 (RINC): Kappa dual home/near'
_diffrn_measurement_method '\w scans'
_diffrn_orient_matrix_type 'CrysAlisPro convention (1999,Acta A55,543-557)'
_diffrn_orient_matrix_UB_11 -0.1896489000
_diffrn_orient_matrix_UB_12 0.0149521000
_diffrn_orient_matrix_UB_13 -0.0048887000
_diffrn_orient_matrix_UB_21 -0.0170892000
_diffrn_orient_matrix_UB_22 -0.1583082000
_diffrn_orient_matrix_UB_23 0.0085049000
_diffrn_orient_matrix_UB_31 -0.0420801000
_diffrn_orient_matrix_UB_32 0.0166924000
_diffrn_orient_matrix_UB_33 0.0885501000
_diffrn_radiation_monochromator mirror
_diffrn_radiation_probe x-ray
_diffrn_radiation_type 'Cu K\a'
_diffrn_radiation_wavelength 1.54184
_diffrn_reflns_av_R_equivalents 0.0775
_diffrn_reflns_av_unetI/netI 0.0483
_diffrn_reflns_Laue_measured_fraction_full 0.995
_diffrn_reflns_Laue_measured_fraction_max 0.958
_diffrn_reflns_limit_h_max 9
_diffrn_reflns_limit_h_min -10
_diffrn_reflns_limit_k_max 12
_diffrn_reflns_limit_k_min -11
_diffrn_reflns_limit_l_max 21
_diffrn_reflns_limit_l_min -17
_diffrn_reflns_number 15649
_diffrn_reflns_point_group_measured_fraction_full 0.995
_diffrn_reflns_point_group_measured_fraction_max 0.958
_diffrn_reflns_theta_full 67.684
_diffrn_reflns_theta_max 74.675
_diffrn_reflns_theta_min 4.589
_diffrn_source 'micro-focus sealed X-ray tube'
_diffrn_source_type 'Rigaku (Cu) X-ray Source'
_exptl_absorpt_coefficient_mu 13.574
_exptl_absorpt_correction_T_max 1.00000
_exptl_absorpt_correction_T_min 0.59960
_exptl_absorpt_correction_type multi-scan
_exptl_absorpt_process_details
;
CrysAlisPro 1.171.39.33c (Rigaku Oxford Diffraction, 2017)
Empirical absorption correction using spherical harmonics,
 implemented in SCALE3 ABSPACK scaling algorithm.
;
_exptl_crystal_colour 'clear light colourless'
_exptl_crystal_colour_lustre clear
_exptl_crystal_colour_modifier light
_exptl_crystal_colour_primary colourless
_exptl_crystal_density_diffrn 1.763
_exptl_crystal_description block
_exptl_crystal_F_000 706
_exptl_crystal_size_max 0.35
_exptl_crystal_size_mid 0.34
_exptl_crystal_size_min 0.23
_refine_diff_density_max 1.762
_refine_diff_density_min -1.149
_refine_diff_density_rms 0.110
_refine_ls_extinction_method none
_refine_ls_goodness_of_fit_ref 1.047
_refine_ls_hydrogen_treatment constr
_refine_ls_matrix_type full
_refine_ls_number_parameters 363
_refine_ls_number_reflns 5230
_refine_ls_number_restraints 0
_refine_ls_restrained_S_all 1.047
_refine_ls_R_factor_all 0.0368
_refine_ls_R_factor_gt 0.0351
_refine_ls_shift/su_max 0.003
_refine_ls_shift/su_mean 0.000
_refine_ls_structure_factor_coef Fsqd
_refine_ls_weighting_details 'w=1/[\s^2^(Fo^2^)+(0.0711P)^2^+0.0058P] where P=(Fo^2^+2Fc^2^)/3'
_refine_ls_weighting_scheme calc
_refine_ls_wR_factor_gt 0.0954
_refine_ls_wR_factor_ref 0.0961
_reflns_Friedel_coverage 0.000
_reflns_number_gt 5055
_reflns_number_total 5230
_reflns_threshold_expression 'I > 2\s(I)'
_cod_data_source_file d5dt00963d2.cif
_cod_data_source_block lyy-17
_cod_depositor_comments 'Adding full bibliography for 7718766--7718775.cif.'
_cod_database_code 7718766
_shelx_shelxl_version_number 2018/3
_chemical_oxdiff_formula 'C H N O P La'
_shelx_space_group_comment
;
The symmetry employed for this shelxl refinement is uniquely defined
by the following loop, which should always be used as a source of
symmetry information in preference to the above space-group names.
They are only intended as comments.
;
_shelx_estimated_absorpt_t_max 0.146
_shelx_estimated_absorpt_t_min 0.087
_reflns_odcompleteness_completeness 99.58
_reflns_odcompleteness_iscentric 1
_reflns_odcompleteness_theta 66.97
_olex2_refinement_description
;
1. Fixed Uiso
 At 1.2 times of:
  All C(H) groups, All C(H,H) groups
 At 1.5 times of:
  All C(H,H,H) groups
2.a Secondary CH2 refined with riding coordinates:
 C16(H16A,H16B), C19(H19A,H19B), C17(H17A,H17B)
2.b Aromatic/amide H refined with riding coordinates:
 C4(H4), C1(H1), C12(H12), C2(H2), C3(H3), C9(H9), C13(H13), C15(H15),
 C14(H14), C7(H7), C8(H8)
2.c Idealised Me refined as rotating group:
 C20(H20A,H20B,H20C), C18(H18A,H18B,H18C)
;
_olex2_submission_special_instructions 'No special instructions were received'
_oxdiff_exptl_absorpt_empirical_details
;
Empirical correction (ABSPACK) includes:
- Absorption correction using spherical harmonics
- Frame scaling
;
_oxdiff_exptl_absorpt_empirical_full_max 1.980
_oxdiff_exptl_absorpt_empirical_full_min 0.695

loop_
_space_group_symop_operation_xyz
'x, y, z'
'-x, -y, -z'

loop_
_atom_site_label
_atom_site_type_symbol
_atom_site_fract_x
_atom_site_fract_y
_atom_site_fract_z
_atom_site_U_iso_or_equiv
_atom_site_adp_type
_atom_site_occupancy
_atom_site_site_symmetry_order
_atom_site_calc_flag
_atom_site_refinement_flags_posn
_atom_site_refinement_flags_adp
_atom_site_refinement_flags_occupancy
_atom_site_disorder_assembly
_atom_site_disorder_group
La1 La 0.51782(2) 0.36382(2) 0.76414(2) 0.03098(9) Uani 1 1 d . . . . .
P1 P 0.45521(11) 0.29529(8) 0.55283(4) 0.03361(18) Uani 1 1 d . . . . .
O10 O 0.5098(4) 0.3123(3) 0.62816(14) 0.0449(6) Uani 1 1 d . . . . .
O12 O 0.2945(3) 0.2074(3) 0.55386(17) 0.0482(6) Uani 1 1 d . . . . .
O11 O 0.5951(3) 0.2117(3) 0.49849(14) 0.0444(6) Uani 1 1 d . . . . .
O1 O 0.8249(4) 0.4166(3) 0.70256(17) 0.0541(7) Uani 1 1 d . . . . .
O2 O 0.6462(4) 0.5759(3) 0.68062(17) 0.0501(7) Uani 1 1 d . . . . .
O7 O 0.3944(4) 0.1770(3) 0.86680(17) 0.0520(7) Uani 1 1 d . . . . .
O4 O 0.2723(4) 0.5317(4) 0.73604(19) 0.0646(8) Uani 1 1 d . . . . .
N4 N 0.7963(4) 0.5270(3) 0.66792(17) 0.0456(7) Uani 1 1 d . . . . .
N2 N 0.7257(3) 0.3123(3) 0.86818(15) 0.0330(5) Uani 1 1 d . . . . .
O8 O 0.3053(4) 0.1641(3) 0.75817(18) 0.0560(7) Uani 1 1 d . . . . .
O5 O 0.2274(4) 0.4423(3) 0.84863(17) 0.0562(7) Uani 1 1 d . . . . .
N1 N 0.7012(4) 0.1289(3) 0.75236(17) 0.0391(6) Uani 1 1 d . . . . .
O3 O 0.9061(5) 0.5840(4) 0.6232(2) 0.0768(10) Uani 1 1 d . . . . .
N3 N 0.5768(4) 0.5672(3) 0.85834(16) 0.0397(6) Uani 1 1 d . . . . .
O9 O 0.2338(5) 0.0086(4) 0.8458(3) 0.0892(13) Uani 1 1 d . . . . .
C6 C 0.7978(4) 0.1848(4) 0.87144(19) 0.0375(7) Uani 1 1 d . . . . .
C5 C 0.7925(4) 0.0876(3) 0.8063(2) 0.0361(7) Uani 1 1 d . . . . .
N6 N 0.3074(4) 0.1142(3) 0.8239(2) 0.0500(8) Uani 1 1 d . . . . .
N5 N 0.1801(4) 0.5262(4) 0.8016(2) 0.0533(8) Uani 1 1 d . . . . .
C16 C 0.4183(5) 0.4586(4) 0.5093(2) 0.0443(8) Uani 1 1 d . . . . .
H16A H 0.374044 0.442902 0.461933 0.053 Uiso 1 1 calc R U . . .
H16B H 0.333988 0.512441 0.544079 0.053 Uiso 1 1 calc R U . . .
C10 C 0.7378(4) 0.4051(3) 0.92391(18) 0.0346(6) Uani 1 1 d . . . . .
O6 O 0.0543(5) 0.5996(5) 0.8195(3) 0.0928(13) Uani 1 1 d . . . . .
C4 C 0.8783(5) -0.0395(4) 0.8010(2) 0.0462(8) Uani 1 1 d . . . . .
H4 H 0.941631 -0.065789 0.838584 0.055 Uiso 1 1 calc R U . . .
C1 C 0.6960(6) 0.0427(4) 0.6922(2) 0.0505(9) Uani 1 1 d . . . . .
H1 H 0.634962 0.071538 0.654217 0.061 Uiso 1 1 calc R U . . .
C11 C 0.6630(4) 0.5468(4) 0.91679(18) 0.0347(6) Uani 1 1 d . . . . .
C12 C 0.6809(5) 0.6536(4) 0.9677(2) 0.0477(8) Uani 1 1 d . . . . .
H12 H 0.738639 0.637400 1.008691 0.057 Uiso 1 1 calc R U . . .
C2 C 0.7765(6) -0.0861(4) 0.6843(3) 0.0511(9) Uani 1 1 d . . . . .
H2 H 0.767792 -0.143362 0.642627 0.061 Uiso 1 1 calc R U . . .
C3 C 0.8693(5) -0.1275(4) 0.7393(3) 0.0493(9) Uani 1 1 d . . . . .
H3 H 0.925716 -0.213438 0.735335 0.059 Uiso 1 1 calc R U . . .
C9 C 0.8176(5) 0.3715(4) 0.9864(2) 0.0448(8) Uani 1 1 d . . . . .
H9 H 0.825295 0.437275 1.024304 0.054 Uiso 1 1 calc R U . . .
C13 C 0.6124(6) 0.7842(4) 0.9573(2) 0.0511(10) Uani 1 1 d . . . . .
H13 H 0.624722 0.856629 0.990671 0.061 Uiso 1 1 calc R U . . .
C19 C 0.1282(5) 0.2482(5) 0.5974(3) 0.0547(10) Uani 1 1 d . . . . .
H19A H 0.126154 0.345699 0.611215 0.066 Uiso 1 1 calc R U . . .
H19B H 0.104624 0.194509 0.644618 0.066 Uiso 1 1 calc R U . . .
C15 C 0.5108(5) 0.6939(4) 0.8494(2) 0.0476(8) Uani 1 1 d . . . . .
H15 H 0.451126 0.707864 0.808816 0.057 Uiso 1 1 calc R U . . .
C14 C 0.5265(6) 0.8050(4) 0.8971(2) 0.0504(9) Uani 1 1 d . . . . .
H14 H 0.479770 0.891791 0.888559 0.060 Uiso 1 1 calc R U . . .
C17 C 0.5729(7) 0.1628(6) 0.4225(3) 0.0634(12) Uani 1 1 d . . . . .
H17A H 0.502304 0.228619 0.399710 0.076 Uiso 1 1 calc R U . . .
H17B H 0.517258 0.074267 0.427260 0.076 Uiso 1 1 calc R U . . .
C7 C 0.8762(6) 0.1461(4) 0.9332(2) 0.0518(9) Uani 1 1 d . . . . .
H7 H 0.922644 0.057000 0.935232 0.062 Uiso 1 1 calc R U . . .
C20 C 0.0003(6) 0.2226(7) 0.5488(3) 0.0782(15) Uani 1 1 d . . . . .
H20A H 0.022857 0.277925 0.502850 0.117 Uiso 1 1 calc R U . . .
H20B H -0.109938 0.246975 0.576875 0.117 Uiso 1 1 calc R U . . .
H20C H 0.004376 0.126160 0.534742 0.117 Uiso 1 1 calc R U . . .
C8 C 0.8848(6) 0.2399(5) 0.9912(2) 0.0559(10) Uani 1 1 d . . . . .
H8 H 0.935504 0.214595 1.033286 0.067 Uiso 1 1 calc R U . . .
C18 C 0.7378(8) 0.1473(6) 0.3731(3) 0.0804(16) Uani 1 1 d . . . . .
H18A H 0.723781 0.111882 0.323493 0.121 Uiso 1 1 calc R U . . .
H18B H 0.808206 0.083878 0.396535 0.121 Uiso 1 1 calc R U . . .
H18C H 0.790182 0.235930 0.366654 0.121 Uiso 1 1 calc R U . . .

loop_
_atom_site_aniso_label
_atom_site_aniso_U_11
_atom_site_aniso_U_22
_atom_site_aniso_U_33
_atom_site_aniso_U_23
_atom_site_aniso_U_13
_atom_site_aniso_U_12
La1 0.03629(13) 0.03126(12) 0.02684(12) -0.00058(7) -0.01010(8) 0.00269(7)
P1 0.0373(4) 0.0348(4) 0.0298(4) -0.0031(3) -0.0095(3) 0.0032(3)
O10 0.0606(16) 0.0470(14) 0.0301(12) -0.0003(10) -0.0162(11) -0.0001(12)
O12 0.0385(13) 0.0468(14) 0.0589(16) -0.0091(12) -0.0070(11) -0.0030(11)
O11 0.0392(13) 0.0554(15) 0.0400(13) -0.0124(11) -0.0124(10) 0.0096(11)
O1 0.0489(16) 0.0543(16) 0.0584(17) 0.0132(13) -0.0070(13) -0.0007(12)
O2 0.0613(18) 0.0405(14) 0.0493(15) 0.0020(11) -0.0121(13) 0.0014(12)
O7 0.0539(16) 0.0605(17) 0.0427(15) 0.0094(12) -0.0108(12) -0.0041(13)
O4 0.0569(18) 0.077(2) 0.0594(18) 0.0143(15) -0.0122(15) 0.0170(15)
N4 0.0565(19) 0.0425(16) 0.0365(15) 0.0002(12) -0.0030(13) -0.0101(14)
N2 0.0314(13) 0.0352(14) 0.0326(13) -0.0002(10) -0.0060(10) 0.0005(10)
O8 0.0593(18) 0.0599(18) 0.0554(17) 0.0048(13) -0.0275(14) -0.0098(14)
O5 0.0535(16) 0.0651(18) 0.0479(15) 0.0023(13) -0.0054(12) 0.0141(14)
N1 0.0449(16) 0.0371(15) 0.0373(15) -0.0036(11) -0.0136(12) 0.0049(12)
O3 0.082(2) 0.065(2) 0.073(2) 0.0106(17) 0.0180(19) -0.0187(18)
N3 0.0487(17) 0.0371(15) 0.0351(14) -0.0003(11) -0.0128(12) 0.0017(12)
O9 0.058(2) 0.075(2) 0.139(4) 0.046(2) -0.030(2) -0.0271(18)
C6 0.0330(16) 0.0444(18) 0.0355(16) -0.0013(13) -0.0076(13) 0.0035(13)
C5 0.0326(16) 0.0343(16) 0.0414(17) 0.0013(13) -0.0064(13) -0.0001(12)
N6 0.0325(15) 0.0457(17) 0.073(2) 0.0109(16) -0.0124(14) -0.0050(13)
N5 0.0420(18) 0.056(2) 0.063(2) -0.0043(16) -0.0129(16) 0.0141(15)
C16 0.045(2) 0.046(2) 0.044(2) 0.0055(15) -0.0158(16) 0.0045(16)
C10 0.0319(15) 0.0408(17) 0.0310(15) -0.0016(12) -0.0046(12) -0.0020(12)
O6 0.068(2) 0.095(3) 0.109(3) 0.007(2) -0.004(2) 0.044(2)
C4 0.0420(19) 0.0435(19) 0.055(2) -0.0003(16) -0.0162(16) 0.0081(15)
C1 0.065(3) 0.043(2) 0.046(2) -0.0099(16) -0.0196(18) 0.0095(18)
C11 0.0351(16) 0.0410(17) 0.0275(15) -0.0011(12) -0.0035(12) -0.0026(13)
C12 0.061(2) 0.046(2) 0.0391(19) -0.0030(15) -0.0154(16) -0.0046(17)
C2 0.055(2) 0.0394(19) 0.060(2) -0.0119(16) -0.0141(18) 0.0051(16)
C3 0.044(2) 0.0346(18) 0.068(3) -0.0057(16) -0.0090(18) 0.0091(15)
C9 0.052(2) 0.052(2) 0.0335(17) -0.0030(14) -0.0158(15) 0.0045(16)
C13 0.069(3) 0.045(2) 0.0387(19) -0.0097(16) -0.0068(18) -0.0062(18)
C19 0.038(2) 0.067(3) 0.057(2) -0.0083(19) -0.0046(17) -0.0016(18)
C15 0.057(2) 0.0420(19) 0.046(2) -0.0014(15) -0.0167(17) 0.0045(16)
C14 0.062(2) 0.0378(19) 0.050(2) -0.0055(15) -0.0057(18) 0.0067(17)
C17 0.067(3) 0.080(3) 0.044(2) -0.023(2) -0.014(2) 0.009(2)
C7 0.059(2) 0.052(2) 0.049(2) 0.0022(16) -0.0227(18) 0.0153(18)
C20 0.047(3) 0.120(5) 0.069(3) -0.005(3) -0.016(2) -0.004(3)
C8 0.061(3) 0.069(3) 0.043(2) 0.0016(18) -0.0268(18) 0.010(2)
C18 0.096(4) 0.084(4) 0.054(3) -0.016(2) 0.008(3) 0.005(3)

loop_
_atom_type_symbol
_atom_type_description
_atom_type_scat_dispersion_real
_atom_type_scat_dispersion_imag
_atom_type_scat_source
C C 0.0181 0.0091 'International Tables Vol C Tables 4.2.6.8 and 6.1.1.4'
H H 0.0000 0.0000 'International Tables Vol C Tables 4.2.6.8 and 6.1.1.4'
La La -1.4094 9.0376 'International Tables Vol C Tables 4.2.6.8 and 6.1.1.4'
N N 0.0311 0.0180 'International Tables Vol C Tables 4.2.6.8 and 6.1.1.4'
O O 0.0492 0.0322 'International Tables Vol C Tables 4.2.6.8 and 6.1.1.4'
P P 0.2955 0.4335 'International Tables Vol C Tables 4.2.6.8 and 6.1.1.4'

loop_
_geom_angle_atom_site_label_1
_geom_angle_atom_site_label_2
_geom_angle_atom_site_label_3
_geom_angle
_geom_angle_site_symmetry_1
_geom_angle_site_symmetry_3
_geom_angle_publ_flag
O10 La1 O1 79.52(10) . . ?
O10 La1 O2 72.04(9) . . ?
O10 La1 O7 117.10(9) . . ?
O10 La1 O4 78.13(10) . . ?
O10 La1 N4 72.90(9) . . ?
O10 La1 N2 137.98(9) . . ?
O10 La1 O8 71.51(10) . . ?
O10 La1 O5 115.82(10) . . ?
O10 La1 N1 81.89(9) . . ?
O10 La1 N3 142.29(9) . . ?
O10 La1 N6 93.80(10) . . ?
O1 La1 O2 48.63(9) . . ?
O1 La1 O7 131.37(9) . . ?
O1 La1 O4 118.75(10) . . ?
O1 La1 N4 24.23(9) . . ?
O1 La1 N2 70.56(9) . . ?
O1 La1 O8 137.03(10) . . ?
O1 La1 O5 150.12(11) . . ?
O1 La1 N1 71.18(9) . . ?
O1 La1 N3 80.70(10) . . ?
O1 La1 N6 138.90(9) . . ?
O2 La1 N4 24.49(9) . . ?
O2 La1 N2 106.14(9) . . ?
O2 La1 N1 117.07(9) . . ?
O2 La1 N3 70.76(9) . . ?
O2 La1 N6 163.42(10) . . ?
O7 La1 O2 170.82(9) . . ?
O7 La1 N4 155.14(10) . . ?
O7 La1 N2 68.08(9) . . ?
O7 La1 N1 67.13(10) . . ?
O7 La1 N3 100.05(9) . . ?
O7 La1 N6 24.45(9) . . ?
O4 La1 O2 70.28(10) . . ?
O4 La1 O7 109.57(10) . . ?
O4 La1 N4 94.52(10) . . ?
O4 La1 N2 142.35(10) . . ?
O4 La1 O5 47.85(10) . . ?
O4 La1 N1 155.16(11) . . ?
O4 La1 N3 83.81(11) . . ?
O4 La1 N6 98.90(10) . . ?
N4 La1 N6 158.77(10) . . ?
N2 La1 N4 89.21(9) . . ?
N2 La1 N6 90.12(9) . . ?
O8 La1 O2 139.67(9) . . ?
O8 La1 O7 48.31(9) . . ?
O8 La1 O4 85.86(11) . . ?
O8 La1 N4 143.52(9) . . ?
O8 La1 N2 112.34(9) . . ?
O8 La1 O5 72.66(11) . . ?
O8 La1 N1 73.84(10) . . ?
O8 La1 N3 140.03(10) . . ?
O8 La1 N6 23.90(9) . . ?
O5 La1 O2 109.23(9) . . ?
O5 La1 O7 66.73(10) . . ?
O5 La1 N4 131.90(9) . . ?
O5 La1 N2 104.53(9) . . ?
O5 La1 N1 133.64(9) . . ?
O5 La1 N3 71.84(10) . . ?
O5 La1 N6 68.59(10) . . ?
N1 La1 N4 93.55(9) . . ?
N1 La1 N2 61.14(9) . . ?
N1 La1 N3 120.96(9) . . ?
N1 La1 N6 67.73(9) . . ?
N3 La1 N4 75.89(9) . . ?
N3 La1 N2 60.81(8) . . ?
N3 La1 N6 121.74(10) . . ?
O10 P1 O12 115.36(16) . . ?
O10 P1 O11 108.55(15) . . ?
O10 P1 C16 112.01(17) . . ?
O12 P1 C16 107.67(17) . . ?
O11 P1 O12 103.52(15) . . ?
O11 P1 C16 109.30(17) . . ?
P1 O10 La1 163.81(18) . . ?
C19 O12 P1 123.1(3) . . ?
C17 O11 P1 122.6(3) . . ?
N4 O1 La1 98.6(2) . . ?
N4 O2 La1 95.5(2) . . ?
N6 O7 La1 96.6(2) . . ?
N5 O4 La1 97.9(2) . . ?
O1 N4 La1 57.16(18) . . ?
O1 N4 O2 116.9(3) . . ?
O2 N4 La1 60.06(18) . . ?
O3 N4 La1 173.5(3) . . ?
O3 N4 O1 122.3(4) . . ?
O3 N4 O2 120.8(4) . . ?
C6 N2 La1 119.7(2) . . ?
C10 N2 La1 120.5(2) . . ?
C10 N2 C6 119.1(3) . . ?
N6 O8 La1 98.1(2) . . ?
N5 O5 La1 97.7(2) . . ?
C5 N1 La1 122.8(2) . . ?
C5 N1 C1 118.0(3) . . ?
C1 N1 La1 119.2(2) . . ?
C11 N3 La1 122.9(2) . . ?
C15 N3 La1 118.7(2) . . ?
C15 N3 C11 118.4(3) . . ?
N2 C6 C5 117.9(3) . . ?
N2 C6 C7 121.2(3) . . ?
C7 C6 C5 120.9(3) . . ?
N1 C5 C6 117.0(3) . . ?
N1 C5 C4 121.4(3) . . ?
C4 C5 C6 121.6(3) . . ?
O7 N6 La1 58.95(18) . . ?
O8 N6 La1 57.97(19) . . ?
O8 N6 O7 116.8(3) . . ?
O9 N6 La1 175.3(3) . . ?
O9 N6 O7 120.8(4) . . ?
O9 N6 O8 122.3(4) . . ?
O4 N5 La1 58.12(18) . . ?
O5 N5 La1 58.38(18) . . ?
O5 N5 O4 116.3(3) . . ?
O6 N5 La1 174.0(4) . . ?
O6 N5 O4 122.5(4) . . ?
O6 N5 O5 121.2(4) . . ?
P1 C16 H16A 109.3 . . ?
P1 C16 H16B 109.3 . . ?
C16 C16 P1 111.5(3) 2_666 . ?
C16 C16 H16A 109.3 2_666 . ?
C16 C16 H16B 109.3 2_666 . ?
H16A C16 H16B 108.0 . . ?
N2 C10 C11 117.7(3) . . ?
N2 C10 C9 121.6(3) . . ?
C9 C10 C11 120.7(3) . . ?
C5 C4 H4 120.1 . . ?
C5 C4 C3 119.7(4) . . ?
C3 C4 H4 120.1 . . ?
N1 C1 H1 118.3 . . ?
N1 C1 C2 123.3(4) . . ?
C2 C1 H1 118.3 . . ?
N3 C11 C10 116.8(3) . . ?
N3 C11 C12 121.0(3) . . ?
C12 C11 C10 122.2(3) . . ?
C11 C12 H12 120.1 . . ?
C13 C12 C11 119.8(4) . . ?
C13 C12 H12 120.1 . . ?
C1 C2 H2 120.8 . . ?
C3 C2 C1 118.5(4) . . ?
C3 C2 H2 120.8 . . ?
C4 C3 H3 120.5 . . ?
C2 C3 C4 119.1(3) . . ?
C2 C3 H3 120.5 . . ?
C10 C9 H9 120.4 . . ?
C8 C9 C10 119.2(3) . . ?
C8 C9 H9 120.4 . . ?
C12 C13 H13 120.5 . . ?
C14 C13 C12 119.0(4) . . ?
C14 C13 H13 120.5 . . ?
O12 C19 H19A 110.0 . . ?
O12 C19 H19B 110.0 . . ?
O12 C19 C20 108.3(4) . . ?
H19A C19 H19B 108.4 . . ?
C20 C19 H19A 110.0 . . ?
C20 C19 H19B 110.0 . . ?
N3 C15 H15 118.2 . . ?
N3 C15 C14 123.5(4) . . ?
C14 C15 H15 118.3 . . ?
C13 C14 C15 118.3(4) . . ?
C13 C14 H14 120.9 . . ?
C15 C14 H14 120.9 . . ?
O11 C17 H17A 109.8 . . ?
O11 C17 H17B 109.8 . . ?
O11 C17 C18 109.4(4) . . ?
H17A C17 H17B 108.2 . . ?
C18 C17 H17A 109.8 . . ?
C18 C17 H17B 109.8 . . ?
C6 C7 H7 120.1 . . ?
C8 C7 C6 119.7(4) . . ?
C8 C7 H7 120.1 . . ?
C19 C20 H20A 109.5 . . ?
C19 C20 H20B 109.5 . . ?
C19 C20 H20C 109.5 . . ?
H20A C20 H20B 109.5 . . ?
H20A C20 H20C 109.5 . . ?
H20B C20 H20C 109.5 . . ?
C9 C8 C7 119.1(3) . . ?
C9 C8 H8 120.4 . . ?
C7 C8 H8 120.4 . . ?
C17 C18 H18A 109.5 . . ?
C17 C18 H18B 109.5 . . ?
C17 C18 H18C 109.5 . . ?
H18A C18 H18B 109.5 . . ?
H18A C18 H18C 109.5 . . ?
H18B C18 H18C 109.5 . . ?

loop_
_geom_bond_atom_site_label_1
_geom_bond_atom_site_label_2
_geom_bond_distance
_geom_bond_site_symmetry_2
_geom_bond_publ_flag
La1 O10 2.449(2) . ?
La1 O1 2.580(3) . ?
La1 O2 2.643(3) . ?
La1 O7 2.637(3) . ?
La1 O4 2.626(3) . ?
La1 N4 3.036(3) . ?
La1 N2 2.710(3) . ?
La1 O8 2.618(3) . ?
La1 O5 2.633(3) . ?
La1 N1 2.656(3) . ?
La1 N3 2.667(3) . ?
La1 N6 3.058(3) . ?
P1 O10 1.471(2) . ?
P1 O12 1.559(3) . ?
P1 O11 1.551(2) . ?
P1 C16 1.790(4) . ?
O12 C19 1.464(5) . ?
O11 C17 1.455(5) . ?
O1 N4 1.260(4) . ?
O2 N4 1.264(5) . ?
O7 N6 1.274(5) . ?
O4 N5 1.259(5) . ?
N4 O3 1.218(4) . ?
N2 C6 1.349(4) . ?
N2 C10 1.343(4) . ?
O8 N6 1.251(5) . ?
O5 N5 1.252(5) . ?
N1 C5 1.345(4) . ?
N1 C1 1.350(5) . ?
N3 C11 1.342(4) . ?
N3 C15 1.337(5) . ?
O9 N6 1.219(4) . ?
C6 C5 1.486(5) . ?
C6 C7 1.388(5) . ?
C5 C4 1.384(5) . ?
N5 O6 1.213(5) . ?
C16 C16 1.539(8) 2_666 ?
C16 H16A 0.9700 . ?
C16 H16B 0.9700 . ?
C10 C11 1.490(5) . ?
C10 C9 1.394(5) . ?
C4 H4 0.9300 . ?
C4 C3 1.388(6) . ?
C1 H1 0.9300 . ?
C1 C2 1.380(5) . ?
C11 C12 1.389(5) . ?
C12 H12 0.9300 . ?
C12 C13 1.384(6) . ?
C2 H2 0.9300 . ?
C2 C3 1.367(6) . ?
C3 H3 0.9300 . ?
C9 H9 0.9300 . ?
C9 C8 1.373(6) . ?
C13 H13 0.9300 . ?
C13 C14 1.366(6) . ?
C19 H19A 0.9700 . ?
C19 H19B 0.9700 . ?
C19 C20 1.466(6) . ?
C15 H15 0.9300 . ?
C15 C14 1.382(5) . ?
C14 H14 0.9300 . ?
C17 H17A 0.9700 . ?
C17 H17B 0.9700 . ?
C17 C18 1.458(8) . ?
C7 H7 0.9300 . ?
C7 C8 1.374(6) . ?
C20 H20A 0.9600 . ?
C20 H20B 0.9600 . ?
C20 H20C 0.9600 . ?
C8 H8 0.9300 . ?
C18 H18A 0.9600 . ?
C18 H18B 0.9600 . ?
C18 H18C 0.9600 . ?

loop_
_geom_torsion_atom_site_label_1
_geom_torsion_atom_site_label_2
_geom_torsion_atom_site_label_3
_geom_torsion_atom_site_label_4
_geom_torsion
_geom_torsion_site_symmetry_1
_geom_torsion_site_symmetry_2
_geom_torsion_site_symmetry_3
_geom_torsion_site_symmetry_4
_geom_torsion_publ_flag
La1 O1 N4 O2 6.6(3) . . . . ?
La1 O1 N4 O3 -172.3(3) . . . . ?
La1 O2 N4 O1 -6.4(3) . . . . ?
La1 O2 N4 O3 172.5(3) . . . . ?
La1 O7 N6 O8 -3.7(4) . . . . ?
La1 O7 N6 O9 174.5(4) . . . . ?
La1 O4 N5 O5 -5.5(4) . . . . ?
La1 O4 N5 O6 172.9(4) . . . . ?
La1 N2 C6 C5 14.0(4) . . . . ?
La1 N2 C6 C7 -166.8(3) . . . . ?
La1 N2 C10 C11 -12.4(4) . . . . ?
La1 N2 C10 C9 167.7(3) . . . . ?
La1 O8 N6 O7 3.8(4) . . . . ?
La1 O8 N6 O9 -174.4(4) . . . . ?
La1 O5 N5 O4 5.4(4) . . . . ?
La1 O5 N5 O6 -173.0(4) . . . . ?
La1 N1 C5 C6 -4.4(4) . . . . ?
La1 N1 C5 C4 175.9(3) . . . . ?
La1 N1 C1 C2 -175.0(3) . . . . ?
La1 N3 C11 C10 4.6(4) . . . . ?
La1 N3 C11 C12 -175.5(3) . . . . ?
La1 N3 C15 C14 176.8(3) . . . . ?
P1 O12 C19 C20 137.3(4) . . . . ?
P1 O11 C17 C18 154.0(4) . . . . ?
O10 P1 O12 C19 62.6(4) . . . . ?
O10 P1 O11 C17 172.7(4) . . . . ?
O10 P1 C16 C16 63.5(4) . . . 2_666 ?
O12 P1 O10 La1 -53.7(6) . . . . ?
O12 P1 O11 C17 49.7(4) . . . . ?
O12 P1 C16 C16 -168.6(4) . . . 2_666 ?
O11 P1 O10 La1 -169.3(6) . . . . ?
O11 P1 O12 C19 -179.0(3) . . . . ?
O11 P1 C16 C16 -56.8(4) . . . 2_666 ?
N2 C6 C5 N1 -6.5(5) . . . . ?
N2 C6 C5 C4 173.2(3) . . . . ?
N2 C6 C7 C8 -1.7(6) . . . . ?
N2 C10 C11 N3 5.3(4) . . . . ?
N2 C10 C11 C12 -174.6(3) . . . . ?
N2 C10 C9 C8 -0.3(6) . . . . ?
N1 C5 C4 C3 -0.6(6) . . . . ?
N1 C1 C2 C3 -1.4(7) . . . . ?
N3 C11 C12 C13 -1.5(6) . . . . ?
N3 C15 C14 C13 -0.7(6) . . . . ?
C6 N2 C10 C11 177.5(3) . . . . ?
C6 N2 C10 C9 -2.3(5) . . . . ?
C6 C5 C4 C3 179.7(4) . . . . ?
C6 C7 C8 C9 -1.0(7) . . . . ?
C5 N1 C1 C2 1.3(6) . . . . ?
C5 C6 C7 C8 177.5(4) . . . . ?
C5 C4 C3 C2 0.5(6) . . . . ?
C16 P1 O10 La1 69.9(6) . . . . ?
C16 P1 O12 C19 -63.3(4) . . . . ?
C16 P1 O11 C17 -64.8(4) . . . . ?
C10 N2 C6 C5 -175.9(3) . . . . ?
C10 N2 C6 C7 3.3(5) . . . . ?
C10 C11 C12 C13 178.4(4) . . . . ?
C10 C9 C8 C7 2.0(7) . . . . ?
C1 N1 C5 C6 179.4(3) . . . . ?
C1 N1 C5 C4 -0.3(5) . . . . ?
C1 C2 C3 C4 0.5(6) . . . . ?
C11 N3 C15 C14 0.0(6) . . . . ?
C11 C10 C9 C8 179.8(4) . . . . ?
C11 C12 C13 C14 0.7(6) . . . . ?
C12 C13 C14 C15 0.4(6) . . . . ?
C9 C10 C11 N3 -174.8(3) . . . . ?
C9 C10 C11 C12 5.3(5) . . . . ?
C15 N3 C11 C10 -178.7(3) . . . . ?
C15 N3 C11 C12 1.2(5) . . . . ?
C7 C6 C5 N1 174.2(4) . . . . ?
C7 C6 C5 C4 -6.1(5) . . . . ?
